data_4314285
loop_
_publ_author_name
'F. Albert Cotton'
'Elizabeth A. Hillard'
'Carlos A. Murillo'
'Xiaoping Wang'

_publ_section_title
;
 New Chemistry of the Triply Bonded Divanadium (V24+) Unit and Reduction
 to an Unprecedented V23+ Core
;
_journal_name_full 'Inorganic Chemistry'
_journal_page_first 6063
_journal_page_last 6070
_journal_paper_doi 10.1021/ic034646e
_journal_volume 42
_journal_year 2003
_chemical_formula_moiety 'C72 H84 K1 N8 O8 V2'
_chemical_formula_sum 'C72 H84 K N8 O8 V2'
_chemical_formula_weight 1330.45
_chemical_melting_point ?
_chemical_name_systematic
;
 Potassium(THF)2(16-crown-6)tetrakis(diphenylformamidinato)divanadium(I,II)
;
_space_group_IT_number 2
_symmetry_cell_setting triclinic
_symmetry_space_group_name_Hall '-P 1'
_symmetry_space_group_name_H-M 'P -1'
_atom_sites_solution_hydrogens geom
_atom_sites_solution_primary direct
_atom_sites_solution_secondary difmap
_audit_creation_method SHELXL-97
_cell_angle_alpha 65.337(2)
_cell_angle_beta 65.078(2)
_cell_angle_gamma 88.078(2)
_cell_formula_units_Z 1
_cell_length_a 12.4792(16)
_cell_length_b 12.5923(15)
_cell_length_c 13.3625(16)
_cell_measurement_reflns_used 5156
_cell_measurement_temperature 213(2)
_cell_measurement_theta_max 24.988
_cell_measurement_theta_min 2.2745
_cell_volume 1704.6(4)
_computing_cell_refinement 'Bruker SAINT'
_computing_data_collection 'Bruker SMART'
_computing_data_reduction 'Bruker SAINT'
_computing_molecular_graphics 'SHELTXL v5.05 (Siemens, 1996)'
_computing_publication_material 'SHELXL-97 (Sheldrick, 1997)'
_computing_structure_refinement 'SHELXL-97 (Sheldrick, 1997)'
_computing_structure_solution 'SHELXS-97 (Sheldrick, 1990)'
_diffrn_ambient_temperature 213(2)
_diffrn_measured_fraction_theta_full 0.977
_diffrn_measured_fraction_theta_max 0.977
_diffrn_measurement_device_type 'Bruker SMART 1000'
_diffrn_measurement_method \w-scans
_diffrn_radiation_monochromator graphite
_diffrn_radiation_source 'normal-focus sealed tube'
_diffrn_radiation_type MoK\a
_diffrn_radiation_wavelength 0.71073
_diffrn_reflns_av_R_equivalents 0.0256
_diffrn_reflns_av_sigmaI/netI 0.0460
_diffrn_reflns_limit_h_max 14
_diffrn_reflns_limit_h_min -14
_diffrn_reflns_limit_k_max 14
_diffrn_reflns_limit_k_min -14
_diffrn_reflns_limit_l_max 15
_diffrn_reflns_limit_l_min -14
_diffrn_reflns_number 9237
_diffrn_reflns_theta_full 25.02
_diffrn_reflns_theta_max 25.02
_diffrn_reflns_theta_min 1.83
_diffrn_standards_decay_% 0
_diffrn_standards_number 'none (area detector data)'
_exptl_absorpt_coefficient_mu 0.396
_exptl_absorpt_correction_T_max 0.9041
_exptl_absorpt_correction_T_min 0.8577
_exptl_absorpt_correction_type multi-scan
_exptl_absorpt_process_details SADABS
_exptl_crystal_colour 'dark green'
_exptl_crystal_density_diffrn 1.296
_exptl_crystal_density_meas ?
_exptl_crystal_density_method 'not measured'
_exptl_crystal_description block
_exptl_crystal_F_000 701
_exptl_crystal_size_max 0.40
_exptl_crystal_size_mid 0.34
_exptl_crystal_size_min 0.26
_refine_diff_density_max 0.836
_refine_diff_density_min -0.574
_refine_diff_density_rms 0.074
_refine_ls_extinction_method none
_refine_ls_goodness_of_fit_ref 1.049
_refine_ls_hydrogen_treatment noref
_refine_ls_matrix_type full
_refine_ls_number_parameters 649
_refine_ls_number_reflns 5863
_refine_ls_number_restraints 558
_refine_ls_restrained_S_all 1.043
_refine_ls_R_factor_all 0.1082
_refine_ls_R_factor_gt 0.0889
_refine_ls_shift/su_max 0.005
_refine_ls_shift/su_mean 0.000
_refine_ls_structure_factor_coef Fsqd
_refine_ls_weighting_details 'calc w=1/[\s^2^(Fo^2^)+(0.0061P)^2^+6.8306P] where P=(Fo^2^+2Fc^2^)/3'
_refine_ls_weighting_scheme calc
_refine_ls_wR_factor_gt 0.1858
_refine_ls_wR_factor_ref 0.1987
_reflns_number_gt 4637
_reflns_number_total 5863
_reflns_threshold_expression I>2sigma(I)
_cod_data_source_file ic034646esi20030610_035606_1.cif
_cod_data_source_block compound7
_cod_depositor_comments
;
The following automatic conversions were performed:

'_chemical_melting_point' value 'not measured' was changed to '?' -
the value is undefined or not given.

Automatic conversion script
Id: cif_fix_values 1569 2011-02-09 13:29:24Z adriana 

The following automatic conversions were performed:

'_exptl_crystal_density_meas' value 'not measured' was changed to '?'
- the value is perceived as not measured.

Automatic conversion script
Id: cif_fix_values 3008 2015-01-20 13:52:24Z robertas 
;
_cod_original_formula_sum 'C72 H84 K1 N8 O8 V2'
_cod_database_code 4314285

loop_
_symmetry_equiv_pos_as_xyz
'x, y, z'
'-x, -y, -z'

loop_
_atom_site_label
_atom_site_type_symbol
_atom_site_fract_x
_atom_site_fract_y
_atom_site_fract_z
_atom_site_U_iso_or_equiv
_atom_site_adp_type
_atom_site_occupancy
_atom_site_symmetry_multiplicity
_atom_site_calc_flag
_atom_site_refinement_flags
_atom_site_disorder_assembly
_atom_site_disorder_group
V1 V 0.05330(8) 0.05575(7) -0.08303(7) 0.0447(3) Uani 1 1 d . . .
N1 N 0.2123(4) 0.0410(4) -0.0548(4) 0.0518(11) Uani 1 1 d D . .
N2 N 0.0848(4) -0.0909(3) 0.1439(4) 0.0520(11) Uani 1 1 d D . .
N4 N 0.0298(4) 0.2091(3) -0.0473(3) 0.0409(9) Uani 1 1 d . . .
N3 N 0.0955(5) -0.0745(4) -0.1519(4) 0.0609(13) Uani 1 1 d D . .
C1 C 0.1934(5) -0.0330(4) 0.0595(4) 0.0514(13) Uani 1 1 d . A .
H1A H 0.2578 -0.0439 0.0798 0.062 Uiso 1 1 calc R . .
C2 C -0.0431(5) 0.1832(4) 0.0690(4) 0.0490(12) Uani 1 1 d . . .
H2A H -0.0577 0.2448 0.0927 0.059 Uiso 1 1 calc R . .
C11 C 0.3396(5) 0.1049(8) -0.1425(7) 0.069(7) Uani 0.457(9) 1 d PGDU A 1
C12 C 0.4383(8) 0.0532(7) -0.1370(7) 0.055(3) Uani 0.457(9) 1 d PGDU A 1
H12A H 0.4275 -0.0202 -0.0706 0.066 Uiso 0.457(9) 1 calc PR A 1
C13 C 0.5531(6) 0.1100(8) -0.2298(9) 0.066(4) Uani 0.457(9) 1 d PGDU A 1
H13A H 0.6199 0.0750 -0.2261 0.079 Uiso 0.457(9) 1 calc PR A 1
C14 C 0.5691(5) 0.2185(9) -0.3281(8) 0.062(6) Uani 0.457(9) 1 d PGDU A 1
H14A H 0.6467 0.2569 -0.3908 0.075 Uiso 0.457(9) 1 calc PR A 1
C15 C 0.4703(7) 0.2703(7) -0.3336(6) 0.061(3) Uani 0.457(9) 1 d PGDU A 1
H15A H 0.4812 0.3437 -0.4001 0.073 Uiso 0.457(9) 1 calc PR A 1
C16 C 0.3556(6) 0.2135(8) -0.2408(7) 0.053(3) Uani 0.457(9) 1 d PGDU A 1
H16A H 0.2888 0.2485 -0.2446 0.063 Uiso 0.457(9) 1 calc PR A 1
C11' C 0.3305(6) 0.0937(11) -0.1417(6) 0.044(3) Uani 0.543(9) 1 d PDU A 2
C12' C 0.4187(11) 0.1080(14) -0.1101(9) 0.116(7) Uani 0.543(9) 1 d PDU A 2
H12D H 0.4012 0.0806 -0.0269 0.140 Uiso 0.543(9) 1 calc PR A 2
C13' C 0.5338(10) 0.1635(14) -0.2025(11) 0.123(8) Uani 0.543(9) 1 d PDU A 2
H13B H 0.5965 0.1659 -0.1816 0.148 Uiso 0.543(9) 1 calc PR A 2
C14' C 0.5567(9) 0.2151(15) -0.3247(10) 0.098(9) Uani 0.543(9) 1 d PDU A 2
H14B H 0.6301 0.2651 -0.3864 0.118 Uiso 0.543(9) 1 calc PR A 2
C15' C 0.4699(8) 0.1920(11) -0.3550(7) 0.078(4) Uani 0.543(9) 1 d PDU A 2
H15B H 0.4883 0.2181 -0.4382 0.093 Uiso 0.543(9) 1 calc PR A 2
C16' C 0.3558(7) 0.1308(9) -0.2641(6) 0.059(3) Uani 0.543(9) 1 d PDU A 2
H16B H 0.2971 0.1149 -0.2850 0.071 Uiso 0.543(9) 1 calc PR A 2
C21 C 0.0566(10) -0.1725(11) 0.2669(6) 0.044(4) Uani 0.496(6) 1 d PDU A 1
C22 C 0.1386(8) -0.2466(8) 0.2830(7) 0.056(3) Uani 0.496(6) 1 d PDU A 1
H22A H 0.2061 -0.2442 0.2141 0.067 Uiso 0.496(6) 1 calc PR A 1
C23 C 0.1207(9) -0.3245(9) 0.4011(9) 0.078(4) Uani 0.496(6) 1 d PDU A 1
H23A H 0.1787 -0.3715 0.4118 0.094 Uiso 0.496(6) 1 calc PR A 1
C24 C 0.0189(13) -0.3335(13) 0.5028(8) 0.085(5) Uani 0.496(6) 1 d PDU A 1
H24A H 0.0036 -0.3915 0.5820 0.102 Uiso 0.496(6) 1 calc PR A 1
C25 C -0.0606(11) -0.2564(11) 0.4873(7) 0.089(4) Uani 0.496(6) 1 d PDU A 1
H25A H -0.1271 -0.2580 0.5566 0.107 Uiso 0.496(6) 1 calc PR A 1
C26 C -0.0426(9) -0.1768(9) 0.3696(7) 0.065(3) Uani 0.496(6) 1 d PDU A 1
H26A H -0.0977 -0.1255 0.3595 0.078 Uiso 0.496(6) 1 calc PR A 1
C21' C 0.0817(10) -0.1607(9) 0.2611(7) 0.041(4) Uani 0.504(6) 1 d PDU A 2
C22' C 0.1398(8) -0.1282(8) 0.3149(7) 0.058(3) Uani 0.504(6) 1 d PDU A 2
H22B H 0.1960 -0.0574 0.2687 0.070 Uiso 0.504(6) 1 calc PR A 2
C23' C 0.1158(9) -0.1990(9) 0.4365(7) 0.072(4) Uani 0.504(6) 1 d PDU A 2
H23B H 0.1541 -0.1747 0.4727 0.087 Uiso 0.504(6) 1 calc PR A 2
C24' C 0.0362(11) -0.3047(9) 0.5048(8) 0.061(4) Uani 0.504(6) 1 d PDU A 2
H24B H 0.0192 -0.3520 0.5875 0.074 Uiso 0.504(6) 1 calc PR A 2
C25' C -0.0181(10) -0.3404(8) 0.4501(8) 0.065(3) Uani 0.504(6) 1 d PDU A 2
H25B H -0.0700 -0.4138 0.4950 0.079 Uiso 0.504(6) 1 calc PR A 2
C26' C 0.0033(9) -0.2685(8) 0.3293(7) 0.052(3) Uani 0.504(6) 1 d PDU A 2
H26B H -0.0354 -0.2929 0.2934 0.063 Uiso 0.504(6) 1 calc PR A 2
C31 C 0.1604(9) -0.0568(12) -0.2743(6) 0.040(4) Uani 0.482(7) 1 d PDU A 1
C32 C 0.2587(9) -0.1130(10) -0.2938(7) 0.060(3) Uani 0.482(7) 1 d PDU A 1
H32A H 0.2722 -0.1642 -0.2267 0.071 Uiso 0.482(7) 1 calc PR A 1
C33 C 0.3378(9) -0.0938(11) -0.4126(8) 0.071(4) Uani 0.482(7) 1 d PDU A 1
H33A H 0.4036 -0.1339 -0.4255 0.085 Uiso 0.482(7) 1 calc PR A 1
C34 C 0.3206(11) -0.0162(15) -0.5118(8) 0.075(7) Uani 0.482(7) 1 d PDU A 1
H34A H 0.3746 -0.0029 -0.5921 0.090 Uiso 0.482(7) 1 calc PR A 1
C35 C 0.2234(11) 0.0419(11) -0.4922(7) 0.080(4) Uani 0.482(7) 1 d PDU A 1
H35A H 0.2121 0.0959 -0.5597 0.097 Uiso 0.482(7) 1 calc PR A 1
C36 C 0.1423(9) 0.0210(10) -0.3734(7) 0.068(4) Uani 0.482(7) 1 d PDU A 1
H36A H 0.0754 0.0595 -0.3603 0.081 Uiso 0.482(7) 1 calc PR A 1
C31' C 0.1826(9) -0.0578(12) -0.2736(7) 0.055(4) Uani 0.518(7) 1 d PDU A 2
C32' C 0.2910(9) 0.0199(10) -0.3434(8) 0.076(3) Uani 0.518(7) 1 d PDU A 2
H32B H 0.3178 0.0560 -0.3071 0.091 Uiso 0.518(7) 1 calc PR A 2
C33' C 0.3607(10) 0.0452(12) -0.4662(8) 0.101(5) Uani 0.518(7) 1 d PDU A 2
H33B H 0.4316 0.1017 -0.5134 0.121 Uiso 0.518(7) 1 calc PR A 2
C34' C 0.3266(12) -0.0119(15) -0.5192(9) 0.113(9) Uani 0.518(7) 1 d PDU A 2
H34B H 0.3759 0.0021 -0.6010 0.135 Uiso 0.518(7) 1 calc PR A 2
C35' C 0.2191(13) -0.0900(11) -0.4507(9) 0.110(6) Uani 0.518(7) 1 d PDU A 2
H35B H 0.1950 -0.1291 -0.4862 0.132 Uiso 0.518(7) 1 calc PR A 2
C36' C 0.1464(10) -0.1113(10) -0.3296(8) 0.088(4) Uani 0.518(7) 1 d PDU A 2
H36B H 0.0721 -0.1623 -0.2849 0.106 Uiso 0.518(7) 1 calc PR A 2
C41 C 0.0942(15) 0.3316(6) -0.1341(8) 0.045(4) Uani 0.500(7) 1 d PDU A 1
C42 C 0.1198(9) 0.3707(6) -0.2565(7) 0.048(3) Uani 0.500(7) 1 d PDU A 1
H42A H 0.1015 0.3177 -0.2822 0.057 Uiso 0.500(7) 1 calc PR A 1
C43 C 0.1722(10) 0.4875(7) -0.3416(7) 0.057(3) Uani 0.500(7) 1 d PDU A 1
H43A H 0.1925 0.5118 -0.4250 0.068 Uiso 0.500(7) 1 calc PR A 1
C44 C 0.1949(17) 0.5684(7) -0.3050(8) 0.071(8) Uani 0.500(7) 1 d PDU A 1
H44A H 0.2298 0.6477 -0.3627 0.085 Uiso 0.500(7) 1 calc PR A 1
C45 C 0.1653(12) 0.5307(7) -0.1820(8) 0.067(3) Uani 0.500(7) 1 d PDU A 1
H45A H 0.1796 0.5851 -0.1558 0.081 Uiso 0.500(7) 1 calc PR A 1
C46 C 0.1149(10) 0.4136(7) -0.0967(7) 0.057(3) Uani 0.500(7) 1 d PDU A 1
H46A H 0.0945 0.3895 -0.0133 0.068 Uiso 0.500(7) 1 calc PR A 1
C41' C 0.0739(10) 0.3279(6) -0.1266(10) 0.037(4) Uani 0.500(7) 1 d PDU A 2
C42' C 0.1878(8) 0.3541(6) -0.2228(9) 0.050(3) Uani 0.500(7) 1 d PDU A 2
H42B H 0.2299 0.2924 -0.2303 0.060 Uiso 0.500(7) 1 calc PR A 2
C43' C 0.2403(8) 0.4709(7) -0.3083(9) 0.065(3) Uani 0.500(7) 1 d PDU A 2
H43B H 0.3158 0.4871 -0.3755 0.078 Uiso 0.500(7) 1 calc PR A 2
C44' C 0.1826(12) 0.5634(7) -0.2957(11) 0.067(7) Uani 0.500(7) 1 d PDU A 2
H44B H 0.2203 0.6425 -0.3507 0.080 Uiso 0.500(7) 1 calc PR A 2
C45' C 0.0685(10) 0.5373(6) -0.2006(9) 0.071(4) Uani 0.500(7) 1 d PDU A 2
H45B H 0.0272 0.5994 -0.1928 0.085 Uiso 0.500(7) 1 calc PR A 2
C46' C 0.0137(8) 0.4208(7) -0.1164(8) 0.057(3) Uani 0.500(7) 1 d PDU A 2
H46B H -0.0641 0.4046 -0.0524 0.069 Uiso 0.500(7) 1 calc PR A 2
K1 K -0.5000 0.5000 0.0000 0.0565(4) Uani 1 2 d SD . .
O1 O -0.3902(7) 0.7380(6) -0.1037(9) 0.098(2) Uani 0.546(3) 1 d PD . 1
O2 O -0.2502(6) 0.5565(5) -0.0899(7) 0.0838(19) Uani 0.546(3) 1 d PD . 1
O3 O -0.3546(6) 0.3293(6) -0.0339(11) 0.102(3) Uani 0.546(3) 1 d PD . 1
C101 C -0.2731(8) 0.7515(9) -0.1099(13) 0.094(4) Uiso 0.546(3) 1 d PD . 1
H10A H -0.2795 0.7231 -0.0269 0.113 Uiso 0.546(3) 1 calc PR . 1
H10B H -0.2349 0.8352 -0.1577 0.113 Uiso 0.546(3) 1 calc PR . 1
C102 C -0.2001(7) 0.6788(7) -0.1716(10) 0.076(3) Uiso 0.546(3) 1 d PD . 1
H10C H -0.2031 0.7000 -0.2497 0.091 Uiso 0.546(3) 1 calc PR . 1
H10D H -0.1162 0.6940 -0.1888 0.091 Uiso 0.546(3) 1 calc PR . 1
C103 C -0.1817(6) 0.4771(8) -0.1322(10) 0.080(3) Uiso 0.546(3) 1 d PD . 1
H10E H -0.0993 0.4918 -0.1448 0.096 Uiso 0.546(3) 1 calc PR . 1
H10F H -0.1790 0.4896 -0.2107 0.096 Uiso 0.546(3) 1 calc PR . 1
C104 C -0.2406(7) 0.3520(8) -0.0362(11) 0.081(3) Uiso 0.546(3) 1 d PD . 1
H10G H -0.1897 0.2960 -0.0566 0.097 Uiso 0.546(3) 1 calc PR . 1
H10H H -0.2529 0.3424 0.0447 0.097 Uiso 0.546(3) 1 calc PR . 1
C105 C -0.4151(10) 0.2125(9) 0.0585(11) 0.083(4) Uiso 0.546(3) 1 d PD . 1
H10I H -0.4284 0.2045 0.1392 0.100 Uiso 0.546(3) 1 calc PR . 1
H10J H -0.3658 0.1543 0.0411 0.100 Uiso 0.546(3) 1 calc PR . 1
C106 C -0.5346(11) 0.1893(8) 0.0602(14) 0.104(5) Uiso 0.546(3) 1 d PD . 1
H10K H -0.5226 0.2074 -0.0230 0.124 Uiso 0.546(3) 1 calc PR . 1
H10L H -0.5714 0.1056 0.1143 0.124 Uiso 0.546(3) 1 calc PR . 1
O7 O -0.5080(16) 0.5714(14) -0.2145(9) 0.168(8) Uiso 0.2731(17) 1 d PD . 1
C113 C -0.4335(19) 0.6817(11) -0.3100(9) 0.067(4) Uiso 0.2731(17) 1 d PD . 1
C114 C -0.336(2) 0.652(2) -0.404(2) 0.116(9) Uiso 0.2731(17) 1 d PD . 1
C115 C -0.405(2) 0.552(2) -0.3972(16) 0.109(7) Uiso 0.2731(17) 1 d PD . 1
C116 C -0.485(2) 0.4861(14) -0.2616(11) 0.089(6) Uiso 0.2731(17) 1 d PD . 1
O8 O -0.537(2) 0.451(2) 0.2266(11) 0.168(8) Uiso 0.2731(17) 1 d PD . 1
C117 C -0.466(2) 0.372(3) 0.2721(15) 0.142(12) Uiso 0.2731(17) 1 d PD . 1
C118 C -0.553(4) 0.263(3) 0.379(3) 0.27(3) Uiso 0.2731(17) 1 d PD . 1
C119 C -0.658(3) 0.317(3) 0.4328(14) 0.163(15) Uiso 0.2731(17) 1 d PD . 1
C120 C -0.659(2) 0.412(4) 0.3184(10) 0.28(3) Uiso 0.2731(17) 1 d PD . 1
O1A O -0.6264(9) 0.5641(9) 0.1924(9) 0.098(2) Uani 0.454(3) 1 d PD . 2
O2A O -0.4932(8) 0.3805(9) 0.2276(7) 0.0838(19) Uani 0.454(3) 1 d PD . 2
O3A O -0.3291(8) 0.3518(8) 0.0230(10) 0.102(3) Uani 0.454(3) 1 d PD . 2
C01A C -0.6190(14) 0.4886(16) 0.3070(9) 0.099(5) Uiso 0.454(3) 1 d PD . 2
H01A H -0.6784 0.4159 0.3518 0.118 Uiso 0.454(3) 1 calc PR . 2
H01B H -0.6403 0.5302 0.3587 0.118 Uiso 0.454(3) 1 calc PR . 2
C02A C -0.4975(16) 0.4551(17) 0.2884(12) 0.141(9) Uiso 0.454(3) 1 d PD . 2
H02A H -0.4334 0.5246 0.2354 0.170 Uiso 0.454(3) 1 calc PR . 2
H02B H -0.4940 0.4105 0.3668 0.170 Uiso 0.454(3) 1 calc PR . 2
C03A C -0.3934(17) 0.3145(15) 0.2223(14) 0.142(8) Uiso 0.454(3) 1 d PD . 2
H03A H -0.4114 0.2558 0.3061 0.171 Uiso 0.454(3) 1 calc PR . 2
H03B H -0.3209 0.3699 0.1913 0.171 Uiso 0.454(3) 1 calc PR . 2
C04A C -0.3682(19) 0.2526(13) 0.1436(12) 0.169(10) Uiso 0.454(3) 1 d PD . 2
H04A H -0.3050 0.2051 0.1476 0.203 Uiso 0.454(3) 1 calc PR . 2
H04B H -0.4405 0.2015 0.1666 0.203 Uiso 0.454(3) 1 calc PR . 2
C05A C -0.2855(17) 0.3090(17) -0.0732(16) 0.132(8) Uiso 0.454(3) 1 d PD . 2
H05A H -0.3393 0.2357 -0.0415 0.158 Uiso 0.454(3) 1 calc PR . 2
H05B H -0.2062 0.2883 -0.0839 0.158 Uiso 0.454(3) 1 calc PR . 2
C06A C -0.2749(19) 0.391(2) -0.1988(14) 0.168(10) Uiso 0.454(3) 1 d PD . 2
H06A H -0.2073 0.4562 -0.2406 0.202 Uiso 0.454(3) 1 calc PR . 2
H06B H -0.2580 0.3475 -0.2482 0.202 Uiso 0.454(3) 1 calc PR . 2
O7A O -0.6479(12) 0.3080(13) 0.0724(15) 0.151(9) Uiso 0.2269(17) 1 d PD . 2
C13A C -0.6802(17) 0.2159(11) 0.1929(19) 0.067(4) Uiso 0.2269(17) 1 d PD . 2
C14A C -0.8029(19) 0.152(2) 0.237(2) 0.116(9) Uiso 0.2269(17) 1 d PD . 2
C15A C -0.8400(17) 0.214(2) 0.136(2) 0.109(7) Uiso 0.2269(17) 1 d PD . 2
C16A C -0.7557(16) 0.3300(15) 0.060(2) 0.089(6) Uiso 0.2269(17) 1 d PD . 2
O8A O -0.2826(14) 0.634(2) -0.125(2) 0.151(9) Uiso 0.2269(17) 1 d PD . 2
C17A C -0.274(3) 0.750(2) -0.214(2) 0.142(12) Uiso 0.2269(17) 1 d PD . 2
C18A C -0.261(5) 0.833(2) -0.163(5) 0.27(3) Uiso 0.2269(17) 1 d PD . 2
C19A C -0.263(4) 0.757(4) -0.040(4) 0.163(15) Uiso 0.2269(17) 1 d PD . 2
C20A C -0.235(2) 0.644(3) -0.049(3) 0.28(3) Uiso 0.2269(17) 1 d PD . 2

loop_
_atom_site_aniso_label
_atom_site_aniso_U_11
_atom_site_aniso_U_22
_atom_site_aniso_U_33
_atom_site_aniso_U_23
_atom_site_aniso_U_13
_atom_site_aniso_U_12
V1 0.0673(6) 0.0343(4) 0.0319(4) -0.0159(3) -0.0211(4) 0.0161(4)
N1 0.061(3) 0.050(2) 0.039(2) -0.0198(19) -0.020(2) 0.026(2)
N2 0.084(3) 0.038(2) 0.039(2) -0.0154(18) -0.034(2) 0.013(2)
N4 0.057(2) 0.0319(19) 0.039(2) -0.0182(17) -0.0240(19) 0.0159(17)
N3 0.103(4) 0.036(2) 0.035(2) -0.0174(19) -0.022(2) 0.016(2)
C1 0.071(4) 0.043(3) 0.041(3) -0.019(2) -0.027(3) 0.025(3)
C2 0.071(3) 0.041(3) 0.047(3) -0.027(2) -0.031(3) 0.024(2)
C11 0.073(9) 0.043(9) 0.046(9) -0.022(6) 0.012(8) 0.028(8)
C12 0.062(7) 0.053(7) 0.055(7) -0.025(6) -0.029(5) -0.002(6)
C13 0.055(6) 0.068(9) 0.081(9) -0.044(7) -0.024(6) 0.004(6)
C14 0.043(7) 0.069(15) 0.057(9) -0.034(9) -0.001(7) 0.002(8)
C15 0.051(7) 0.054(7) 0.054(7) -0.024(5) -0.003(5) 0.001(5)
C16 0.044(5) 0.052(7) 0.051(6) -0.018(5) -0.016(5) 0.006(5)
C11' 0.052(7) 0.046(8) 0.051(7) -0.024(6) -0.037(6) 0.018(6)
C12' 0.133(12) 0.078(10) 0.108(10) 0.034(8) -0.097(10) -0.061(10)
C13' 0.108(10) 0.070(10) 0.157(14) 0.023(10) -0.098(11) -0.045(9)
C14' 0.066(10) 0.11(2) 0.122(12) -0.068(15) -0.027(11) 0.005(12)
C15' 0.059(6) 0.089(9) 0.067(7) -0.041(7) -0.006(5) 0.000(6)
C16' 0.054(5) 0.069(7) 0.053(5) -0.035(5) -0.014(4) 0.011(5)
C21 0.067(8) 0.033(8) 0.044(6) -0.017(6) -0.036(6) 0.012(6)
C22 0.057(6) 0.039(6) 0.067(6) -0.011(5) -0.036(5) 0.004(5)
C23 0.073(7) 0.052(7) 0.088(8) 0.007(6) -0.056(6) 0.002(6)
C24 0.115(13) 0.067(10) 0.060(8) 0.004(8) -0.057(7) -0.003(8)
C25 0.113(11) 0.073(9) 0.043(6) -0.004(6) -0.022(7) 0.010(7)
C26 0.086(8) 0.053(7) 0.046(5) -0.015(5) -0.030(5) 0.021(6)
C21' 0.034(5) 0.042(8) 0.039(6) -0.017(5) -0.012(4) 0.010(5)
C22' 0.050(6) 0.069(7) 0.047(5) -0.016(5) -0.023(5) 0.000(5)
C23' 0.057(7) 0.105(9) 0.048(6) -0.020(6) -0.031(5) 0.005(6)
C24' 0.057(8) 0.073(8) 0.039(6) -0.008(5) -0.027(6) 0.020(5)
C25' 0.077(8) 0.051(6) 0.046(6) -0.008(5) -0.021(6) 0.007(5)
C26' 0.064(7) 0.045(6) 0.041(5) -0.017(5) -0.019(5) 0.003(5)
C31 0.038(6) 0.042(10) 0.042(7) -0.027(6) -0.010(5) 0.013(5)
C32 0.059(7) 0.066(8) 0.047(5) -0.024(6) -0.021(5) 0.032(6)
C33 0.058(7) 0.083(9) 0.059(6) -0.038(7) -0.009(5) 0.033(6)
C34 0.083(12) 0.08(3) 0.039(8) -0.034(11) -0.003(8) 0.028(10)
C35 0.106(11) 0.078(9) 0.042(5) -0.023(6) -0.026(6) 0.043(8)
C36 0.080(8) 0.076(8) 0.047(6) -0.030(6) -0.027(6) 0.050(7)
C31' 0.093(10) 0.037(10) 0.039(7) -0.017(6) -0.033(6) 0.027(7)
C32' 0.091(8) 0.076(8) 0.048(6) -0.030(6) -0.018(6) 0.022(6)
C33' 0.122(12) 0.098(11) 0.044(6) -0.023(7) -0.012(6) 0.017(8)
C34' 0.20(2) 0.06(2) 0.047(10) -0.026(10) -0.022(10) 0.027(11)
C35' 0.203(18) 0.069(9) 0.051(7) -0.037(7) -0.040(9) 0.022(9)
C36' 0.155(12) 0.058(7) 0.050(6) -0.027(6) -0.041(7) 0.010(7)
C41 0.065(11) 0.038(7) 0.047(8) -0.019(6) -0.039(8) 0.026(6)
C42 0.061(7) 0.042(5) 0.044(5) -0.018(4) -0.027(5) 0.009(5)
C43 0.068(7) 0.050(6) 0.047(6) -0.011(4) -0.030(6) 0.007(5)
C44 0.112(18) 0.039(9) 0.069(9) -0.019(8) -0.053(12) 0.015(10)
C45 0.085(9) 0.052(6) 0.067(7) -0.028(5) -0.035(7) 0.002(6)
C46 0.071(7) 0.050(5) 0.058(6) -0.027(4) -0.032(6) 0.005(5)
C41' 0.032(6) 0.036(6) 0.044(8) -0.020(6) -0.016(5) -0.002(5)
C42' 0.056(6) 0.038(5) 0.049(6) -0.017(4) -0.021(5) 0.010(4)
C43' 0.066(7) 0.054(6) 0.052(6) -0.013(5) -0.016(6) -0.008(5)
C44' 0.076(12) 0.029(7) 0.077(12) 0.003(8) -0.043(9) -0.010(7)
C45' 0.100(9) 0.037(5) 0.072(8) -0.022(5) -0.039(6) 0.024(6)
C46' 0.071(7) 0.042(5) 0.047(6) -0.016(4) -0.021(5) 0.022(5)
K1 0.0667(11) 0.0557(10) 0.0561(10) -0.0296(8) -0.0318(8) 0.0260(8)
O1 0.088(5) 0.107(5) 0.131(6) -0.080(5) -0.051(5) 0.016(4)
O2 0.080(4) 0.100(5) 0.072(4) -0.036(4) -0.036(4) 0.002(4)
O3 0.067(4) 0.066(4) 0.181(9) -0.055(5) -0.062(5) 0.015(3)
O1A 0.088(5) 0.107(5) 0.131(6) -0.080(5) -0.051(5) 0.016(4)
O2A 0.080(4) 0.100(5) 0.072(4) -0.036(4) -0.036(4) 0.002(4)
O3A 0.067(4) 0.066(4) 0.181(9) -0.055(5) -0.062(5) 0.015(3)

loop_
_atom_type_symbol
_atom_type_description
_atom_type_scat_dispersion_real
_atom_type_scat_dispersion_imag
_atom_type_scat_source
C C 0.0033 0.0016 'International Tables Vol C Tables 4.2.6.8 and 6.1.1.4'
H H 0.0000 0.0000 'International Tables Vol C Tables 4.2.6.8 and 6.1.1.4'
N N 0.0061 0.0033 'International Tables Vol C Tables 4.2.6.8 and 6.1.1.4'
O O 0.0106 0.0060 'International Tables Vol C Tables 4.2.6.8 and 6.1.1.4'
K K 0.2009 0.2494 'International Tables Vol C Tables 4.2.6.8 and 6.1.1.4'
V V 0.3005 0.5294 'International Tables Vol C Tables 4.2.6.8 and 6.1.1.4'

loop_
_geom_angle_atom_site_label_1
_geom_angle_atom_site_label_2
_geom_angle_atom_site_label_3
_geom_angle
_geom_angle_site_symmetry_1
_geom_angle_site_symmetry_3
_geom_angle_publ_flag
V1 V1 N3 95.05(12) 2 . ?
V1 V1 N2 94.72(13) 2 2 ?
N3 V1 N2 88.86(17) . 2 ?
V1 V1 N4 95.08(11) 2 . ?
N3 V1 N4 169.84(15) . . ?
N2 V1 N4 89.48(15) 2 . ?
V1 V1 N1 95.20(12) 2 . ?
N3 V1 N1 89.77(18) . . ?
N2 V1 N1 170.07(16) 2 . ?
N4 V1 N1 90.14(15) . . ?
C1 N1 C11' 117.3(5) . . ?
C1 N1 C11 115.4(5) . . ?
C1 N1 V1 114.5(4) . . ?
C11' N1 V1 128.1(4) . . ?
C11 N1 V1 130.0(4) . . ?
C1 N2 C21 124.1(6) . . ?
C1 N2 C21' 111.8(6) . . ?
C1 N2 V1 115.4(3) . 2 ?
C21 N2 V1 120.5(6) . 2 ?
C21' N2 V1 132.7(5) . 2 ?
C2 N4 C41' 116.2(5) . . ?
C2 N4 C41 119.6(5) . . ?
C2 N4 V1 113.4(3) . . ?
C41' N4 V1 130.3(5) . . ?
C41 N4 V1 126.7(5) . . ?
C2 N3 C31 116.6(7) 2 . ?
C2 N3 C31' 117.3(6) 2 . ?
C2 N3 V1 114.4(3) 2 . ?
C31 N3 V1 128.6(6) . . ?
C31' N3 V1 128.0(6) . . ?
N2 C1 N1 120.1(5) . . ?
N3 C2 N4 122.1(4) 2 . ?
C12 C11 C16 120.0 . . ?
C12 C11 N1 122.6(6) . . ?
C16 C11 N1 116.9(6) . . ?
C11 C12 C13 120.0 . . ?
C14 C13 C12 120.0 . . ?
C15 C14 C13 120.0 . . ?
C14 C15 C16 120.0 . . ?
C15 C16 C11 120.0 . . ?
C12' C11' C16' 120.9(5) . . ?
C12' C11' N1 122.8(7) . . ?
C16' C11' N1 116.2(6) . . ?
C11' C12' C13' 119.3(6) . . ?
C14' C13' C12' 120.4(6) . . ?
C13' C14' C15' 118.9(6) . . ?
C14' C15' C16' 121.0(6) . . ?
C11' C16' C15' 118.5(5) . . ?
C22 C21 C26 119.4(5) . . ?
C22 C21 N2 116.4(7) . . ?
C26 C21 N2 124.1(7) . . ?
C21 C22 C23 119.9(5) . . ?
C24 C23 C22 120.7(6) . . ?
C23 C24 C25 119.4(6) . . ?
C24 C25 C26 120.1(6) . . ?
C25 C26 C21 120.3(6) . . ?
C22' C21' C26' 118.8(5) . . ?
C22' C21' N2 127.0(7) . . ?
C26' C21' N2 114.0(6) . . ?
C21' C22' C23' 120.6(5) . . ?
C24' C23' C22' 120.5(6) . . ?
C23' C24' C25' 119.3(6) . . ?
C24' C25' C26' 120.5(6) . . ?
C25' C26' C21' 120.3(5) . . ?
C32 C31 C36 120.0(5) . . ?
C32 C31 N3 113.6(7) . . ?
C36 C31 N3 125.8(7) . . ?
C31 C32 C33 119.8(5) . . ?
C34 C33 C32 120.4(6) . . ?
C33 C34 C35 119.6(5) . . ?
C34 C35 C36 120.3(6) . . ?
C31 C36 C35 119.8(5) . . ?
C32' C31' C36' 118.1(5) . . ?
C32' C31' N3 124.4(7) . . ?
C36' C31' N3 116.9(7) . . ?
C31' C32' C33' 120.9(6) . . ?
C34' C33' C32' 120.5(6) . . ?
C33' C34' C35' 119.2(6) . . ?
C34' C35' C36' 120.5(6) . . ?
C35' C36' C31' 120.7(6) . . ?
C42 C41 C46 118.6(5) . . ?
C42 C41 N4 117.5(7) . . ?
C46 C41 N4 123.3(6) . . ?
C41 C42 C43 120.5(5) . . ?
C44 C43 C42 120.8(5) . . ?
C43 C44 C45 118.8(6) . . ?
C44 C45 C46 120.8(6) . . ?
C45 C46 C41 120.4(5) . . ?
N4 C41' C42' 115.9(7) . . ?
N4 C41' C46' 125.3(7) . . ?
C42' C41' C46' 118.8(5) . . ?
C41' C42' C43' 120.5(5) . . ?
C44' C43' C42' 120.7(6) . . ?
C43' C44' C45' 118.7(5) . . ?
C44' C45' C46' 121.0(6) . . ?
C45' C46' C41' 120.1(5) . . ?
O7A K1 O7A 179.999(1) 2_465 . ?
O7A K1 O8 86.0(7) 2_465 . ?
O7A K1 O8 94.0(7) . . ?
O7A K1 O8 94.0(7) 2_465 2_465 ?
O7A K1 O8 86.0(7) . 2_465 ?
O8 K1 O8 179.999(1) . 2_465 ?
O7A K1 O7 95.1(5) 2_465 . ?
O7A K1 O7 84.9(5) . . ?
O8 K1 O7 166.8(7) . . ?
O8 K1 O7 13.2(7) 2_465 . ?
O7A K1 O7 84.9(5) 2_465 2_465 ?
O7A K1 O7 95.1(5) . 2_465 ?
O8 K1 O7 13.2(7) . 2_465 ?
O8 K1 O7 166.8(7) 2_465 2_465 ?
O7 K1 O7 179.999(1) . 2_465 ?
O7A K1 O8A 28.1(7) 2_465 . ?
O7A K1 O8A 151.9(7) . . ?
O8 K1 O8A 98.9(8) . . ?
O8 K1 O8A 81.1(8) 2_465 . ?
O7 K1 O8A 87.8(7) . . ?
O7 K1 O8A 92.2(7) 2_465 . ?
O7A K1 O8A 151.9(7) 2_465 2_465 ?
O7A K1 O8A 28.1(7) . 2_465 ?
O8 K1 O8A 81.1(8) . 2_465 ?
O8 K1 O8A 98.9(8) 2_465 2_465 ?
O7 K1 O8A 92.2(7) . 2_465 ?
O7 K1 O8A 87.8(7) 2_465 2_465 ?
O8A K1 O8A 179.999(1) . 2_465 ?
O7A K1 O2A 86.1(4) 2_465 2_465 ?
O7A K1 O2A 93.9(4) . 2_465 ?
O8 K1 O2A 158.7(5) . 2_465 ?
O8 K1 O2A 21.3(5) 2_465 2_465 ?
O7 K1 O2A 11.2(4) . 2_465 ?
O7 K1 O2A 168.8(4) 2_465 2_465 ?
O8A K1 O2A 83.0(7) . 2_465 ?
O8A K1 O2A 97.0(7) 2_465 2_465 ?
O7A K1 O2A 93.9(4) 2_465 . ?
O7A K1 O2A 86.1(4) . . ?
O8 K1 O2A 21.3(5) . . ?
O8 K1 O2A 158.7(5) 2_465 . ?
O7 K1 O2A 168.8(4) . . ?
O7 K1 O2A 11.2(4) 2_465 . ?
O8A K1 O2A 97.0(7) . . ?
O8A K1 O2A 83.0(7) 2_465 . ?
O2A K1 O2A 180.0 2_465 . ?
O7A K1 O3A 92.9(4) 2_465 . ?
O7A K1 O3A 87.1(4) . . ?
O8 K1 O3A 79.9(6) . . ?
O8 K1 O3A 100.1(6) 2_465 . ?
O7 K1 O3A 113.1(5) . . ?
O7 K1 O3A 66.9(5) 2_465 . ?
O8A K1 O3A 71.0(6) . . ?
O8A K1 O3A 109.0(6) 2_465 . ?
O2A K1 O3A 120.3(2) 2_465 . ?
O2A K1 O3A 59.7(2) . . ?
O7A K1 O3A 87.1(4) 2_465 2_465 ?
O7A K1 O3A 92.9(4) . 2_465 ?
O8 K1 O3A 100.1(6) . 2_465 ?
O8 K1 O3A 79.9(6) 2_465 2_465 ?
O7 K1 O3A 66.9(5) . 2_465 ?
O7 K1 O3A 113.1(5) 2_465 2_465 ?
O8A K1 O3A 109.0(6) . 2_465 ?
O8A K1 O3A 71.0(6) 2_465 2_465 ?
O2A K1 O3A 59.7(2) 2_465 2_465 ?
O2A K1 O3A 120.3(2) . 2_465 ?
O3A K1 O3A 179.999(1) . 2_465 ?
C106 O1 C101 114.0(8) 2_465 . ?
C106 O1 K1 115.0(6) 2_465 . ?
C101 O1 K1 114.3(5) . . ?
C102 O2 C103 113.4(7) . . ?
C102 O2 K1 114.8(5) . . ?
C103 O2 K1 115.0(5) . . ?
C105 O3 C104 109.6(9) . . ?
C105 O3 K1 111.2(7) . . ?
C104 O3 K1 112.7(5) . . ?
O1 C101 C102 107.0(8) . . ?
O2 C102 C101 107.8(7) . . ?
O2 C103 C104 108.2(7) . . ?
O3 C104 C103 107.9(7) . . ?
O3 C105 C106 109.3(9) . . ?
O1 C106 C105 108.3(9) 2_465 . ?
O8 O7 C117 127(2) 2_465 2_465 ?
O8 O7 C116 53(2) 2_465 . ?
C117 O7 C116 98(3) 2_465 . ?
O8 O7 C113 87(2) 2_465 . ?
C117 O7 C113 59(2) 2_465 . ?
C116 O7 C113 108.3(5) . . ?
C117 O7 C120 101.6(16) 2_465 2_465 ?
C116 O7 C120 68.0(15) . 2_465 ?
C113 O7 C120 56.0(15) . 2_465 ?
O8 O7 K1 82.0(10) 2_465 . ?
C117 O7 K1 146(2) 2_465 . ?
C116 O7 K1 114.2(7) . . ?
C113 O7 K1 115.4(7) . . ?
C120 O7 K1 99.0(10) 2_465 . ?
C118 C113 C117 85(3) 2_465 2_465 ?
C118 C113 O7 126(3) 2_465 . ?
C118 C113 C114 86(3) 2_465 . ?
C117 C113 C114 112.8(18) 2_465 . ?
O7 C113 C114 105.8(7) . . ?
C118 C113 O8 138(4) 2_465 2_465 ?
C117 C113 O8 61.2(12) 2_465 2_465 ?
C114 C113 O8 85.4(13) . 2_465 ?
C118 C113 C119 69.1(17) 2_465 2_465 ?
C117 C113 C119 112(2) 2_465 2_465 ?
O7 C113 C119 117.4(18) . 2_465 ?
O8 C113 C119 99.7(19) 2_465 2_465 ?
C118 C113 C120 125(3) 2_465 2_465 ?
C117 C113 C120 107(2) 2_465 2_465 ?
O7 C113 C120 77.3(15) . 2_465 ?
O8 C113 C120 53.7(11) 2_465 2_465 ?
C119 C113 C120 56.3(14) 2_465 2_465 ?
C118 C113 K1 157(3) 2_465 . ?
C117 C113 K1 79.6(6) 2_465 . ?
C114 C113 K1 115.8(14) . . ?
C119 C113 K1 132.8(17) 2_465 . ?
C120 C113 K1 76.5(5) 2_465 . ?
C119 C114 C120 163(7) 2_465 2_465 ?
C119 C114 C113 87(6) 2_465 . ?
C120 C114 C113 76.4(19) 2_465 . ?
C119 C114 C115 99(8) 2_465 . ?
C120 C114 C115 84(3) 2_465 . ?
C113 C114 C115 100.6(9) . . ?
C119 C114 C118 53(5) 2_465 2_465 ?
C120 C114 C118 110(2) 2_465 2_465 ?
C115 C114 C118 98.8(19) . 2_465 ?
C116 C115 C114 101.4(7) . . ?
C116 C115 C119 110.8(9) . 2_465 ?
C116 C115 C120 71.2(12) . 2_465 ?
C119 C115 C120 52.2(14) 2_465 2_465 ?
O8 C116 C115 101.1(12) 2_465 . ?
O7 C116 C115 107.0(6) . . ?
O8 C116 C117 51.0(16) 2_465 2_465 ?
C115 C116 C117 86.4(11) . 2_465 ?
O8 C116 C120 48.1(17) 2_465 2_465 ?
O7 C116 C120 68.2(11) . 2_465 ?
C115 C116 C120 60.7(10) . 2_465 ?
C117 C116 C120 76.2(12) 2_465 2_465 ?
C115 C116 K1 134.8(8) . . ?
C117 C116 K1 75.4(5) 2_465 . ?
C120 C116 K1 74.7(5) 2_465 . ?
O7 O8 C116 102(3) 2_465 2_465 ?
O7 O8 C120 136(2) 2_465 . ?
C116 O8 C120 94(3) 2_465 . ?
C116 O8 C117 89(3) 2_465 . ?
C120 O8 C117 108.4(5) . . ?
O7 O8 C113 69(2) 2_465 2_465 ?
C116 O8 C113 117.9(11) 2_465 2_465 ?
C120 O8 C113 66.9(16) . 2_465 ?
C117 O8 C113 49.6(15) . 2_465 ?
O7 O8 K1 84.8(9) 2_465 . ?
C116 O8 K1 128.5(14) 2_465 . ?
C120 O8 K1 115.9(8) . . ?
C117 O8 K1 115.9(7) . . ?
C113 O8 K1 112.3(12) 2_465 . ?
O7 C117 C113 79(2) 2_465 2_465 ?
C113 C117 O8 69.2(13) 2_465 . ?
O7 C117 C118 119(2) 2_465 . ?
O8 C117 C118 105.9(7) . . ?
O7 C117 C116 50(2) 2_465 2_465 ?
C113 C117 C116 95.6(19) 2_465 2_465 ?
C118 C117 C116 115.8(15) . 2_465 ?
C113 C117 K1 80.1(6) 2_465 . ?
C118 C117 K1 118.6(16) . . ?
C116 C117 K1 74.4(5) 2_465 . ?
C113 C118 C117 55(2) 2_465 . ?
C113 C118 C119 74(2) 2_465 . ?
C117 C118 C119 100.5(10) . . ?
C113 C118 C114 60(2) 2_465 2_465 ?
C117 C118 C114 89.6(13) . 2_465 ?
C114 C119 C118 113(5) 2_465 . ?
C120 C119 C118 101.2(7) . . ?
C114 C119 C113 76(4) 2_465 2_465 ?
C120 C119 C113 64.3(13) . 2_465 ?
C114 C119 C115 65(6) 2_465 2_465 ?
C120 C119 C115 67.8(16) . 2_465 ?
C118 C119 C115 103(2) . 2_465 ?
C113 C119 C115 93.1(15) 2_465 2_465 ?
C114 C120 O8 111(2) 2_465 . ?
O8 C120 C119 106.8(7) . . ?
C114 C120 C113 64(2) 2_465 2_465 ?
O8 C120 C113 59.4(11) . 2_465 ?
C119 C120 C113 59.4(10) . 2_465 ?
C114 C120 C115 58.7(19) 2_465 2_465 ?
O8 C120 C115 80.4(17) . 2_465 ?
C119 C120 C115 60.0(19) . 2_465 ?
C113 C120 C115 86.5(16) 2_465 2_465 ?
C114 C120 C116 99(3) 2_465 2_465 ?
C119 C120 C116 98.2(14) . 2_465 ?
C113 C120 C116 81.2(14) 2_465 2_465 ?
C115 C120 C116 48.0(12) 2_465 2_465 ?
C114 C120 O7 100(2) 2_465 2_465 ?
C119 C120 O7 95.7(8) . 2_465 ?
C113 C120 O7 46.7(8) 2_465 2_465 ?
C115 C120 O7 79.5(16) 2_465 2_465 ?
C114 C120 K1 141(2) 2_465 . ?
C119 C120 K1 136.2(9) . . ?
C113 C120 K1 76.9(5) 2_465 . ?
C115 C120 K1 121.3(15) 2_465 . ?
C116 C120 K1 73.8(5) 2_465 . ?
O7 C120 K1 48.5(4) 2_465 . ?
C06A O1A C01A 119.0(11) 2_465 . ?
C06A O1A K1 118.8(9) 2_465 . ?
C01A O1A K1 113.5(6) . . ?
C02A O2A C03A 110.3(8) . . ?
C02A O2A K1 114.4(6) . . ?
C03A O2A K1 113.7(6) . . ?
C04A O3A C05A 110.1(8) . . ?
C04A O3A K1 114.6(6) . . ?
C05A O3A K1 111.7(6) . . ?
O1A C01A C02A 114.2(9) . . ?
O2A C02A C01A 99.1(10) . . ?
O2A C03A C04A 114.4(9) . . ?
O3A C04A C03A 101.3(12) . . ?
O3A C05A C06A 118.1(10) . . ?
O1A C06A C05A 112.2(12) 2_465 . ?
O8A O7A C13A 86.9(16) 2_465 . ?
O8A O7A C16A 60.7(13) 2_465 . ?
C13A O7A C16A 107.7(5) . . ?
O8A O7A C17A 59.3(12) 2_465 2_465 ?
C16A O7A C17A 87.8(15) . 2_465 ?
O8A O7A C20A 56.1(12) 2_465 2_465 ?
C13A O7A C20A 113.6(14) . 2_465 ?
C17A O7A C20A 91.2(12) 2_465 2_465 ?
O8A O7A C19A 103.1(18) 2_465 2_465 ?
C13A O7A C19A 96(2) . 2_465 ?
C16A O7A C19A 45(2) . 2_465 ?
C17A O7A C19A 96.5(14) 2_465 2_465 ?
C20A O7A C19A 52.9(11) 2_465 2_465 ?
O8A O7A C18A 99.4(17) 2_465 2_465 ?
C16A O7A C18A 77.1(17) . 2_465 ?
C17A O7A C18A 53.6(11) 2_465 2_465 ?
C20A O7A C18A 85.8(13) 2_465 2_465 ?
C19A O7A C18A 51.8(10) 2_465 2_465 ?
O8A O7A K1 76.7(6) 2_465 . ?
C13A O7A K1 116.8(7) . . ?
C16A O7A K1 115.1(7) . . ?
C17A O7A K1 110.8(13) 2_465 . ?
C20A O7A K1 106.2(12) 2_465 . ?
C19A O7A K1 147(2) 2_465 . ?
C18A O7A K1 161.4(19) 2_465 . ?
C17A C13A C18A 95(3) 2_465 2_465 ?
C17A C13A O7A 86(2) 2_465 . ?
C18A C13A O7A 82(2) 2_465 . ?
C17A C13A C14A 69(2) 2_465 . ?
O7A C13A C14A 106.4(5) . . ?
C18A C13A O8A 96(2) 2_465 2_465 ?
C14A C13A O8A 93.8(11) . 2_465 ?
C17A C13A K1 83.0(9) 2_465 . ?
C18A C13A K1 124(2) 2_465 . ?
C14A C13A K1 140.7(8) . . ?
O8A C13A K1 48.0(4) 2_465 . ?
C18A C14A C17A 76.6(16) 2_465 2_465 ?
C18A C14A C13A 56(3) 2_465 . ?
C18A C14A C15A 71(4) 2_465 . ?
C17A C14A C15A 99.2(17) 2_465 . ?
C13A C14A C15A 106.9(4) . . ?
C19A C15A C18A 65(2) 2_465 2_465 ?
C19A C15A C16A 51.4(18) 2_465 . ?
C18A C15A C16A 84.2(15) 2_465 . ?
C19A C15A C14A 100(3) 2_465 . ?
C16A C15A C14A 102.3(6) . . ?
C19A C15A C20A 58.1(11) 2_465 2_465 ?
C18A C15A C20A 93.8(14) 2_465 2_465 ?
C14A C15A C20A 109.3(13) . 2_465 ?
C20A C16A C19A 139(7) 2_465 2_465 ?
C20A C16A O8A 92(6) 2_465 2_465 ?
C19A C16A O8A 128(3) 2_465 2_465 ?
C20A C16A O7A 130(2) 2_465 . ?
C19A C16A O7A 78(3) 2_465 . ?
O8A C16A O7A 54.6(14) 2_465 . ?
C20A C16A C15A 122(3) 2_465 . ?
C19A C16A C15A 56(2) 2_465 . ?
O8A C16A C15A 114.0(16) 2_465 . ?
O7A C16A C15A 106.6(6) . . ?
C20A C16A C18A 165(8) 2_465 2_465 ?
C19A C16A C18A 48.6(14) 2_465 2_465 ?
O8A C16A C18A 85.6(18) 2_465 2_465 ?
O7A C16A C18A 58.8(15) . 2_465 ?
C15A C16A C18A 47.9(16) . 2_465 ?
C20A C16A K1 87(2) 2_465 . ?
C19A C16A K1 115(3) 2_465 . ?
C15A C16A K1 147.2(5) . . ?
C18A C16A K1 100.9(14) 2_465 . ?
O7A O8A C16A 64.7(14) 2_465 2_465 ?
O7A O8A C17A 69.6(14) 2_465 . ?
C16A O8A C17A 95.2(16) 2_465 . ?
O7A O8A C20A 75.4(15) 2_465 . ?
C17A O8A C20A 107.5(5) . . ?
O7A O8A C13A 49.5(10) 2_465 2_465 ?
C16A O8A C13A 89.1(12) 2_465 2_465 ?
C20A O8A C13A 102.7(14) . 2_465 ?
O7A O8A K1 75.2(5) 2_465 . ?
C16A O8A K1 116.3(15) 2_465 . ?
C17A O8A K1 115.0(7) . . ?
C20A O8A K1 113.9(7) . . ?
C13A O8A K1 100.7(9) 2_465 . ?
C13A C17A C14A 82(3) 2_465 2_465 ?
C13A C17A O8A 116(2) 2_465 . ?
C14A C17A O8A 121(2) 2_465 . ?
C13A C17A C18A 56(3) 2_465 . ?
O8A C17A C18A 106.4(6) . . ?
C13A C17A O7A 66(2) 2_465 2_465 ?
C14A C17A O7A 104(2) 2_465 2_465 ?
O8A C17A O7A 51.2(13) . 2_465 ?
C18A C17A O7A 70.2(18) . 2_465 ?
C13A C17A K1 85.0(10) 2_465 . ?
C14A C17A K1 149(2) 2_465 . ?
C18A C17A K1 114.1(18) . . ?
C14A C18A C13A 87(4) 2_465 2_465 ?
C14A C18A C15A 73(3) 2_465 2_465 ?
C13A C18A C15A 124(3) 2_465 2_465 ?
C14A C18A C17A 67(2) 2_465 . ?
C15A C18A C17A 96(2) 2_465 . ?
C14A C18A C19A 124(4) 2_465 . ?
C13A C18A C19A 115(2) 2_465 . ?
C15A C18A C19A 51(2) 2_465 . ?
C17A C18A C19A 106.9(4) . . ?
C14A C18A O7A 119(3) 2_465 2_465 ?
C13A C18A O7A 53.3(14) 2_465 2_465 ?
C15A C18A O7A 92(2) 2_465 2_465 ?
C17A C18A O7A 56.2(14) . 2_465 ?
C19A C18A O7A 61.7(15) . 2_465 ?
C14A C18A C16A 99(3) 2_465 2_465 ?
C13A C18A C16A 87.0(13) 2_465 2_465 ?
C15A C18A C16A 47.9(13) 2_465 2_465 ?
C17A C18A C16A 70.7(10) . 2_465 ?
C16A C19A C15A 73(2) 2_465 2_465 ?
C15A C19A C20A 74.4(18) 2_465 . ?
C16A C19A C18A 93.9(19) 2_465 . ?
C15A C19A C18A 64(3) 2_465 . ?
C20A C19A C18A 102.0(7) . . ?
C16A C19A O7A 56.2(12) 2_465 2_465 ?
C15A C19A O7A 103(2) 2_465 2_465 ?
C20A C19A O7A 62.9(13) . 2_465 ?
C18A C19A O7A 66.5(16) . 2_465 ?
C16A C20A O8A 75(5) 2_465 . ?
O8A C20A C19A 106.5(7) . . ?
O8A C20A O7A 48.5(12) . 2_465 ?
C19A C20A O7A 64.2(16) . 2_465 ?
C16A C20A C15A 49(3) 2_465 2_465 ?
O8A C20A C15A 100.5(17) . 2_465 ?
C19A C20A C15A 47.5(18) . 2_465 ?
O7A C20A C15A 88.4(19) 2_465 2_465 ?
C16A C20A K1 88(2) 2_465 . ?
C19A C20A K1 105.7(17) . . ?
O7A C20A K1 46.6(5) 2_465 . ?
C15A C20A K1 133.5(15) 2_465 . ?

loop_
_geom_bond_atom_site_label_1
_geom_bond_atom_site_label_2
_geom_bond_distance
_geom_bond_site_symmetry_2
_geom_bond_publ_flag
V1 V1 1.9242(16) 2 ?
V1 N3 2.146(4) . ?
V1 N2 2.158(4) 2 ?
V1 N4 2.158(4) . ?
V1 N1 2.159(4) . ?
N1 C1 1.335(6) . ?
N1 C11' 1.394(7) . ?
N1 C11 1.508(7) . ?
N2 C1 1.317(7) . ?
N2 C21 1.417(7) . ?
N2 C21' 1.424(7) . ?
N2 V1 2.158(4) 2 ?
N4 C2 1.324(6) . ?
N4 C41' 1.380(8) . ?
N4 C41 1.475(8) . ?
N3 C2 1.309(6) 2 ?
N3 C31 1.404(7) . ?
N3 C31' 1.452(7) . ?
C2 N3 1.309(6) 2 ?
C11 C12 1.3900 . ?
C11 C16 1.3900 . ?
C12 C13 1.3900 . ?
C13 C14 1.3900 . ?
C14 C15 1.3900 . ?
C15 C16 1.3900 . ?
C11' C12' 1.376(5) . ?
C11' C16' 1.389(5) . ?
C12' C13' 1.389(5) . ?
C13' C14' 1.381(5) . ?
C14' C15' 1.381(5) . ?
C15' C16' 1.390(5) . ?
C21 C22 1.384(5) . ?
C21 C26 1.390(5) . ?
C22 C23 1.389(5) . ?
C23 C24 1.379(5) . ?
C24 C25 1.381(5) . ?
C25 C26 1.389(5) . ?
C21' C22' 1.385(5) . ?
C21' C26' 1.391(5) . ?
C22' C23' 1.387(5) . ?
C23' C24' 1.380(5) . ?
C24' C25' 1.380(5) . ?
C25' C26' 1.390(5) . ?
C31 C32 1.379(5) . ?
C31 C36 1.385(5) . ?
C32 C33 1.389(5) . ?
C33 C34 1.380(5) . ?
C34 C35 1.380(5) . ?
C35 C36 1.389(5) . ?
C31' C32' 1.387(5) . ?
C31' C36' 1.394(5) . ?
C32' C33' 1.389(5) . ?
C33' C34' 1.380(5) . ?
C34' C35' 1.380(5) . ?
C35' C36' 1.390(5) . ?
C41 C42 1.386(5) . ?
C41 C46 1.392(5) . ?
C42 C43 1.387(5) . ?
C43 C44 1.382(5) . ?
C44 C45 1.383(5) . ?
C45 C46 1.388(5) . ?
C41' C42' 1.385(5) . ?
C41' C46' 1.393(5) . ?
C42' C43' 1.388(5) . ?
C43' C44' 1.381(5) . ?
C44' C45' 1.382(5) . ?
C45' C46' 1.388(5) . ?
K1 O7A 2.651(10) 2_465 ?
K1 O7A 2.651(10) . ?
K1 O8 2.653(11) . ?
K1 O8 2.653(11) 2_465 ?
K1 O7 2.668(11) . ?
K1 O7 2.668(11) 2_465 ?
K1 O8A 2.669(11) . ?
K1 O8A 2.669(11) 2_465 ?
K1 O2A 2.813(7) 2_465 ?
K1 O2A 2.813(7) . ?
K1 O3A 2.817(7) . ?
K1 O3A 2.817(7) 2_465 ?
O1 C106 1.408(13) 2_465 ?
O1 C101 1.441(8) . ?
O2 C102 1.428(7) . ?
O2 C103 1.434(7) . ?
O3 C105 1.426(8) . ?
O3 C104 1.446(8) . ?
C101 C102 1.513(9) . ?
C103 C104 1.504(9) . ?
C105 C106 1.518(9) . ?
C106 O1 1.408(13) 2_465 ?
O7 C117 0.97(2) 2_465 ?
O7 C116 1.423(5) . ?
O7 C113 1.424(5) . ?
O7 C120 1.91(3) 2_465 ?
C113 C118 0.98(3) 2_465 ?
C113 C117 1.24(4) 2_465 ?
C113 C114 1.505(14) . ?
C113 O8 1.52(2) 2_465 ?
C113 C119 1.55(3) 2_465 ?
C113 C120 1.62(4) 2_465 ?
C114 C119 0.45(5) 2_465 ?
C114 C120 1.06(4) 2_465 ?
C114 C115 1.508(10) . ?
C114 C118 1.74(6) 2_465 ?
C115 C116 1.497(13) . ?
C115 C119 1.64(5) 2_465 ?
C115 C120 1.76(4) 2_465 ?
C116 O8 1.17(2) 2_465 ?
C116 C117 1.83(4) 2_465 ?
C116 C120 1.91(4) 2_465 ?
O8 C116 1.17(2) 2_465 ?
O8 C120 1.423(5) . ?
O8 C117 1.424(5) . ?
O8 C113 1.52(2) 2_465 ?
C117 O7 0.97(2) 2_465 ?
C117 C113 1.24(4) 2_465 ?
C117 C118 1.505(14) . ?
C117 C116 1.83(4) 2_465 ?
C118 C113 0.98(3) 2_465 ?
C118 C119 1.509(10) . ?
C118 C114 1.74(6) 2_465 ?
C119 C114 0.45(5) 2_465 ?
C119 C120 1.498(13) . ?
C119 C113 1.55(3) 2_465 ?
C119 C115 1.64(5) 2_465 ?
C120 C114 1.06(4) 2_465 ?
C120 C113 1.62(4) 2_465 ?
C120 C115 1.76(4) 2_465 ?
C120 C116 1.91(4) 2_465 ?
C120 O7 1.91(3) 2_465 ?
O1A C06A 1.322(18) 2_465 ?
O1A C01A 1.468(10) . ?
O2A C02A 1.463(10) . ?
O2A C03A 1.466(10) . ?
O3A C04A 1.447(10) . ?
O3A C05A 1.485(10) . ?
C01A C02A 1.505(10) . ?
C03A C04A 1.485(10) . ?
C05A C06A 1.510(10) . ?
C06A O1A 1.322(18) 2_465 ?
O7A C13A 1.423(5) . ?
O7A C16A 1.430(5) . ?
O7A C17A 1.55(3) 2_465 ?
O7A C20A 1.67(3) 2_465 ?
O7A C19A 1.69(4) 2_465 ?
O7A C18A 1.76(4) 2_465 ?
C13A C17A 0.73(4) 2_465 ?
C13A C18A 1.25(4) 2_465 ?
C13A C14A 1.503(11) . ?
C13A O8A 1.87(3) 2_465 ?
C14A C18A 0.92(5) 2_465 ?
C14A C17A 1.42(3) 2_465 ?
C14A C15A 1.505(10) . ?
C15A C19A 1.30(5) 2_465 ?
C15A C18A 1.49(6) 2_465 ?
C15A C16A 1.494(12) . ?
C15A C20A 1.70(3) 2_465 ?
C16A C20A 0.34(4) 2_465 ?
C16A C19A 1.22(4) 2_465 ?
C16A O8A 1.38(3) 2_465 ?
C16A C18A 2.00(4) 2_465 ?
O8A C16A 1.38(3) 2_465 ?
O8A C17A 1.424(5) . ?
O8A C20A 1.431(5) . ?
O8A C13A 1.87(3) 2_465 ?
C17A C13A 0.73(4) 2_465 ?
C17A C14A 1.42(3) 2_465 ?
C17A C18A 1.504(11) . ?
C17A O7A 1.55(3) 2_465 ?
C18A C14A 0.92(5) 2_465 ?
C18A C13A 1.25(4) 2_465 ?
C18A C15A 1.49(6) 2_465 ?
C18A C19A 1.505(10) . ?
C18A O7A 1.76(4) 2_465 ?
C18A C16A 2.00(4) 2_465 ?
C19A C16A 1.22(4) 2_465 ?
C19A C15A 1.30(5) 2_465 ?
C19A C20A 1.494(12) . ?
C19A O7A 1.69(4) 2_465 ?
C20A C16A 0.34(4) 2_465 ?
C20A O7A 1.67(3) 2_465 ?
C20A C15A 1.70(3) 2_465 ?
